data_7218379
loop_
_publ_author_name
'Dong, Hong Ru'
'Gao, Zhong Lian'
'Li, Rong Shan'
'Hu, Yi Ming'
'Dong, Heng Shan'
'Xie, Zhixiang'

_publ_section_title
;
 One-pot synthesis of 5H-1,3,4-thiadiazolo[3,2-a]pyrimidin-5-one
 derivatives
;
_journal_name_full 'RSC Adv.'
_journal_paper_doi 10.1039/C4RA02714K
_journal_year 2014
_chemical_formula_sum 'C12 H9 N3 O2 S'
_chemical_formula_weight 259.28
_chemical_name_systematic
;
2-(4-methoxyphenyl)-5<i>H</i>-[1,3,4]thiadiazolo[3,2-a]pyrimidin-5-one
;
_space_group_IT_number 15
_symmetry_cell_setting monoclinic
_symmetry_space_group_name_Hall '-C 2yc'
_symmetry_space_group_name_H-M 'C 1 2/c 1'
_atom_sites_solution_hydrogens geom
_atom_sites_solution_primary direct
_atom_sites_solution_secondary difmap
_audit_creation_method SHELXL-97
_cell_angle_alpha 90.00
_cell_angle_beta 112.384(7)
_cell_angle_gamma 90.00
_cell_formula_units_Z 8
_cell_length_a 14.1942(13)
_cell_length_b 13.4679(13)
_cell_length_c 12.8940(12)
_cell_measurement_reflns_used 1276
_cell_measurement_temperature 296(2)
_cell_measurement_theta_max 25.27
_cell_measurement_theta_min 2.37
_cell_volume 2279.2(4)
_computing_cell_refinement 'Bruker SAINT'
_computing_data_collection 'Bruker APEX2'
_computing_data_reduction 'Bruker SAINT'
_computing_molecular_graphics 'Bruker SHELXTL'
_computing_publication_material 'Bruker SHELXTL'
_computing_structure_refinement 'SHELXL-97 (Sheldrick, 2008)'
_computing_structure_solution 'SHELXS-97 (Sheldrick, 2008)'
_diffrn_ambient_temperature 296(2)
_diffrn_measured_fraction_theta_full 0.998
_diffrn_measured_fraction_theta_max 0.998
_diffrn_measurement_device_type 'Bruker APEX-II CCD'
_diffrn_measurement_method '\f and \w scans'
_diffrn_radiation_monochromator graphite
_diffrn_radiation_source 'fine-focus sealed tube'
_diffrn_radiation_type MoK\a
_diffrn_radiation_wavelength 0.71073
_diffrn_reflns_av_R_equivalents 0.0336
_diffrn_reflns_av_sigmaI/netI 0.0355
_diffrn_reflns_limit_h_max 16
_diffrn_reflns_limit_h_min -17
_diffrn_reflns_limit_k_max 16
_diffrn_reflns_limit_k_min -15
_diffrn_reflns_limit_l_max 15
_diffrn_reflns_limit_l_min -15
_diffrn_reflns_number 5973
_diffrn_reflns_theta_full 25.49
_diffrn_reflns_theta_max 25.49
_diffrn_reflns_theta_min 2.17
_exptl_absorpt_coefficient_mu 0.281
_exptl_absorpt_correction_T_max 0.9231
_exptl_absorpt_correction_T_min 0.9082
_exptl_absorpt_correction_type multi-scan
_exptl_absorpt_process_details SADABS
_exptl_crystal_colour colorless
_exptl_crystal_density_diffrn 1.511
_exptl_crystal_density_method 'not measured'
_exptl_crystal_description block
_exptl_crystal_F_000 1072
_exptl_crystal_size_max 0.35
_exptl_crystal_size_mid 0.32
_exptl_crystal_size_min 0.29
_refine_diff_density_max 0.213
_refine_diff_density_min -0.218
_refine_diff_density_rms 0.041
_refine_ls_extinction_coef 0.00053(16)
_refine_ls_extinction_expression Fc^*^=kFc[1+0.001xFc^2^\l^3^/sin(2\q)]^-1/4^
_refine_ls_extinction_method SHELXL
_refine_ls_goodness_of_fit_ref 1.026
_refine_ls_hydrogen_treatment constr
_refine_ls_matrix_type full
_refine_ls_number_parameters 165
_refine_ls_number_reflns 2116
_refine_ls_number_restraints 0
_refine_ls_restrained_S_all 1.026
_refine_ls_R_factor_all 0.0677
_refine_ls_R_factor_gt 0.0422
_refine_ls_shift/su_max 0.000
_refine_ls_shift/su_mean 0.000
_refine_ls_structure_factor_coef Fsqd
_refine_ls_weighting_details 'calc w=1/[\s^2^(Fo^2^)+(0.0463P)^2^+0.9628P] where P=(Fo^2^+2Fc^2^)/3'
_refine_ls_weighting_scheme calc
_refine_ls_wR_factor_gt 0.0982
_refine_ls_wR_factor_ref 0.1099
_reflns_number_gt 1458
_reflns_number_total 2116
_reflns_threshold_expression >2sigma(I)
_cod_data_source_file c4ra02714k2.cif
_cod_data_source_block c2c
_cod_depositor_comments
;
The following automatic conversions were performed:

'_symmetry_cell_setting' value 'Monoclinic' changed to 'monoclinic'
according to
/usr/data/users/saulius/crontab/automatic-downloads/rss-feeds/RSC/lib/dictionaries/cif_core.dic
dictionary named 'cif_core.dic' version 2.4.2 from 2011-04-26.

Automatic conversion script
Id: cif_fix_values 2827 2014-09-09 07:05:25Z andrius 
;
_cod_original_sg_symbol_H-M C2/c
_cod_database_code 7218379

loop_
_symmetry_equiv_pos_as_xyz
'x, y, z'
'-x, y, -z+1/2'
'x+1/2, y+1/2, z'
'-x+1/2, y+1/2, -z+1/2'
'-x, -y, -z'
'x, -y, z-1/2'
'-x+1/2, -y+1/2, -z'
'x+1/2, -y+1/2, z-1/2'

loop_
_atom_site_label
_atom_site_type_symbol
_atom_site_fract_x
_atom_site_fract_y
_atom_site_fract_z
_atom_site_U_iso_or_equiv
_atom_site_adp_type
_atom_site_occupancy
_atom_site_symmetry_multiplicity
_atom_site_calc_flag
_atom_site_refinement_flags
C1 C 0.38204(17) 0.28634(18) -0.12129(19) 0.0447(6) Uani 1 1 d .
C2 C 0.39150(18) 0.22036(19) -0.2028(2) 0.0523(6) Uani 1 1 d .
H2 H 0.3960 0.2463 -0.2676 0.063 Uiso 1 1 calc R
C3 C 0.3941(2) 0.1214(2) -0.1886(2) 0.0604(7) Uani 1 1 d .
H3 H 0.3997 0.0827 -0.2457 0.073 Uiso 1 1 calc R
C4 C 0.38233(18) 0.13153(17) -0.0220(2) 0.0479(6) Uani 1 1 d .
C5 C 0.37143(16) 0.21914(16) 0.13815(18) 0.0420(6) Uani 1 1 d .
C6 C 0.36850(16) 0.24900(16) 0.24582(17) 0.0400(6) Uani 1 1 d .
C7 C 0.36165(17) 0.18019(17) 0.3231(2) 0.0463(6) Uani 1 1 d .
H7 H 0.3574 0.1128 0.3060 0.056 Uiso 1 1 calc R
C8 C 0.36108(18) 0.21069(17) 0.4240(2) 0.0474(6) Uani 1 1 d .
H8 H 0.3563 0.1639 0.4748 0.057 Uiso 1 1 calc R
C9 C 0.36764(17) 0.31075(17) 0.45135(19) 0.0442(6) Uani 1 1 d .
C10 C 0.37450(18) 0.38058(17) 0.3752(2) 0.0475(6) Uani 1 1 d .
H10 H 0.3786 0.4479 0.3924 0.057 Uiso 1 1 calc R
C11 C 0.37515(18) 0.34892(17) 0.2745(2) 0.0479(6) Uani 1 1 d .
H11 H 0.3802 0.3957 0.2239 0.057 Uiso 1 1 calc R
C12 C 0.3756(2) 0.43373(19) 0.5883(2) 0.0662(8) Uani 1 1 d .
H12A H 0.4391 0.4601 0.5902 0.099 Uiso 1 1 calc R
H12B H 0.3734 0.4381 0.6617 0.099 Uiso 1 1 calc R
H12C H 0.3203 0.4713 0.5362 0.099 Uiso 1 1 calc R
N1 N 0.38930(17) 0.07238(15) -0.09835(18) 0.0603(6) Uani 1 1 d .
N2 N 0.37830(13) 0.23275(13) -0.02779(15) 0.0401(5) Uani 1 1 d .
N3 N 0.37149(14) 0.28215(14) 0.06283(15) 0.0427(5) Uani 1 1 d .
O1 O 0.37659(14) 0.37608(13) -0.12341(14) 0.0590(5) Uani 1 1 d .
O2 O 0.36657(13) 0.33240(12) 0.55381(14) 0.0574(5) Uani 1 1 d .
S1 S 0.37725(5) 0.09414(4) 0.10407(5) 0.0559(3) Uani 1 1 d .

loop_
_atom_site_aniso_label
_atom_site_aniso_U_11
_atom_site_aniso_U_22
_atom_site_aniso_U_33
_atom_site_aniso_U_23
_atom_site_aniso_U_13
_atom_site_aniso_U_12
C1 0.0513(16) 0.0430(15) 0.0407(13) 0.0029(11) 0.0187(11) -0.0028(11)
C2 0.0650(17) 0.0548(16) 0.0416(14) -0.0024(12) 0.0254(13) -0.0004(13)
C3 0.082(2) 0.0546(17) 0.0503(16) -0.0126(13) 0.0318(15) 0.0011(14)
C4 0.0575(16) 0.0359(13) 0.0482(15) -0.0018(11) 0.0178(13) -0.0031(11)
C5 0.0458(15) 0.0372(13) 0.0404(13) 0.0025(11) 0.0135(11) -0.0020(10)
C6 0.0429(14) 0.0394(13) 0.0350(12) 0.0020(11) 0.0117(10) -0.0016(10)
C7 0.0558(16) 0.0370(13) 0.0458(14) 0.0008(11) 0.0190(12) -0.0019(11)
C8 0.0608(16) 0.0416(14) 0.0416(14) 0.0080(11) 0.0215(12) -0.0038(11)
C9 0.0498(15) 0.0445(14) 0.0393(13) -0.0010(11) 0.0181(11) -0.0008(11)
C10 0.0617(17) 0.0344(12) 0.0461(14) 0.0005(11) 0.0204(12) -0.0017(11)
C11 0.0629(17) 0.0411(14) 0.0403(14) 0.0047(11) 0.0204(12) -0.0038(12)
C12 0.091(2) 0.0542(17) 0.0576(17) -0.0103(14) 0.0329(16) 0.0057(15)
N1 0.0891(17) 0.0434(12) 0.0498(13) -0.0072(10) 0.0282(12) -0.0006(11)
N2 0.0493(12) 0.0347(10) 0.0369(10) -0.0026(8) 0.0170(9) -0.0001(8)
N3 0.0522(13) 0.0398(11) 0.0364(10) -0.0027(9) 0.0172(9) -0.0020(9)
O1 0.0892(14) 0.0397(10) 0.0539(11) 0.0039(8) 0.0336(10) -0.0010(9)
O2 0.0842(13) 0.0501(11) 0.0454(10) -0.0043(8) 0.0332(10) -0.0022(9)
S1 0.0853(5) 0.0363(4) 0.0479(4) 0.0014(3) 0.0275(4) -0.0035(3)

loop_
_atom_type_symbol
_atom_type_description
_atom_type_scat_dispersion_real
_atom_type_scat_dispersion_imag
_atom_type_scat_source
C C 0.0033 0.0016 'International Tables Vol C Tables 4.2.6.8 and 6.1.1.4'
H H 0.0000 0.0000 'International Tables Vol C Tables 4.2.6.8 and 6.1.1.4'
N N 0.0061 0.0033 'International Tables Vol C Tables 4.2.6.8 and 6.1.1.4'
O O 0.0106 0.0060 'International Tables Vol C Tables 4.2.6.8 and 6.1.1.4'
S S 0.1246 0.1234 'International Tables Vol C Tables 4.2.6.8 and 6.1.1.4'

loop_
_geom_angle_atom_site_label_1
_geom_angle_atom_site_label_2
_geom_angle_atom_site_label_3
_geom_angle
O1 C1 C2 129.1(2)
O1 C1 N2 120.2(2)
C2 C1 N2 110.7(2)
C3 C2 C1 121.7(2)
C3 C2 H2 119.2
C1 C2 H2 119.2
C2 C3 N1 126.1(2)
C2 C3 H3 117.0
N1 C3 H3 117.0
N1 C4 N2 125.7(2)
N1 C4 S1 125.19(19)
N2 C4 S1 109.06(17)
N3 C5 C6 122.9(2)
N3 C5 S1 115.48(17)
C6 C5 S1 121.64(17)
C11 C6 C7 118.1(2)
C11 C6 C5 119.8(2)
C7 C6 C5 122.2(2)
C8 C7 C6 120.6(2)
C8 C7 H7 119.7
C6 C7 H7 119.7
C7 C8 C9 120.6(2)
C7 C8 H8 119.7
C9 C8 H8 119.7
O2 C9 C8 115.5(2)
O2 C9 C10 124.8(2)
C8 C9 C10 119.6(2)
C11 C10 C9 119.1(2)
C11 C10 H10 120.4
C9 C10 H10 120.4
C10 C11 C6 122.0(2)
C10 C11 H11 119.0
C6 C11 H11 119.0
O2 C12 H12A 109.5
O2 C12 H12B 109.5
H12A C12 H12B 109.5
O2 C12 H12C 109.5
H12A C12 H12C 109.5
H12B C12 H12C 109.5
C4 N1 C3 113.2(2)
C4 N2 N3 116.74(19)
C4 N2 C1 122.6(2)
N3 N2 C1 120.67(18)
C5 N3 N2 109.92(18)
C9 O2 C12 118.41(19)
C4 S1 C5 88.78(11)

loop_
_geom_bond_atom_site_label_1
_geom_bond_atom_site_label_2
_geom_bond_distance
C1 O1 1.211(3)
C1 C2 1.421(3)
C1 N2 1.423(3)
C2 C3 1.344(3)
C2 H2 0.9300
C3 N1 1.362(3)
C3 H3 0.9300
C4 N1 1.299(3)
C4 N2 1.365(3)
C4 S1 1.729(3)
C5 N3 1.290(3)
C5 C6 1.461(3)
C5 S1 1.750(2)
C6 C11 1.390(3)
C6 C7 1.391(3)
C7 C8 1.367(3)
C7 H7 0.9300
C8 C9 1.387(3)
C8 H8 0.9300
C9 O2 1.359(3)
C9 C10 1.389(3)
C10 C11 1.370(3)
C10 H10 0.9300
C11 H11 0.9300
C12 O2 1.426(3)
C12 H12A 0.9600
C12 H12B 0.9600
C12 H12C 0.9600
N2 N3 1.380(2)

loop_
_geom_torsion_atom_site_label_1
_geom_torsion_atom_site_label_2
_geom_torsion_atom_site_label_3
_geom_torsion_atom_site_label_4
_geom_torsion
O1 C1 C2 C3 -178.3(3)
N2 C1 C2 C3 1.2(3)
C1 C2 C3 N1 -0.6(4)
N3 C5 C6 C11 -5.9(3)
S1 C5 C6 C11 172.98(17)
N3 C5 C6 C7 175.6(2)
S1 C5 C6 C7 -5.4(3)
C11 C6 C7 C8 0.3(3)
C5 C6 C7 C8 178.7(2)
C6 C7 C8 C9 -0.2(4)
C7 C8 C9 O2 -179.9(2)
C7 C8 C9 C10 0.2(4)
O2 C9 C10 C11 179.8(2)
C8 C9 C10 C11 -0.3(4)
C9 C10 C11 C6 0.4(4)
C7 C6 C11 C10 -0.4(3)
C5 C6 C11 C10 -178.9(2)
N2 C4 N1 C3 1.0(4)
S1 C4 N1 C3 -178.69(19)
C2 C3 N1 C4 -0.5(4)
N1 C4 N2 N3 -179.7(2)
S1 C4 N2 N3 0.1(2)
N1 C4 N2 C1 -0.4(4)
S1 C4 N2 C1 179.34(16)
O1 C1 N2 C4 178.8(2)
C2 C1 N2 C4 -0.7(3)
O1 C1 N2 N3 -1.9(3)
C2 C1 N2 N3 178.53(18)
C6 C5 N3 N2 177.83(18)
S1 C5 N3 N2 -1.2(2)
C4 N2 N3 C5 0.7(3)
C1 N2 N3 C5 -178.59(19)
C8 C9 O2 C12 178.5(2)
C10 C9 O2 C12 -1.6(4)
N1 C4 S1 C5 179.2(2)
N2 C4 S1 C5 -0.57(17)
N3 C5 S1 C4 1.04(19)
C6 C5 S1 C4 -177.96(19)
